data_1557416
loop_
_publ_author_name
'Gatta, G.D.'
'Nenert, G.'
'Vignola, P.'

_publ_section_title
;
 Coexisting hydroxyl gourd and H2O molecules in minerals: A single-crystal
 neutron diffraction study of eosphorite, MnAlPO4(OH)2*H2O
;
_journal_name_full 'American Mineralogist'
_journal_page_first 1297
_journal_page_last 1301
_journal_paper_doi 10.2138/am.2013.4438
_journal_volume 98
_journal_year 2013
_chemical_formula_sum 'Al H4 Mn O7 P'
_chemical_name_common MnAlPO4(OH)2*H2O
_chemical_name_mineral eosphorite
_space_group_IT_number 64
_space_group_name_Hall '-C 2ac 2'
_space_group_name_H-M_alt 'C m c e'
_cell_angle_alpha 90
_cell_angle_beta 90
_cell_angle_gamma 90
_cell_formula_units_Z 8
_cell_length_a 6.9263(4)
_cell_length_b 10.4356(8)
_cell_length_c 13.523(1)
_cell_volume 977.44(12)
_diffrn_ambient_pressure 100
_diffrn_ambient_temperature 298
_cod_data_source_file eosphorite.cif
_cod_data_source_block eosphorite
_cod_original_formula_sum 'Mn Al P O7 H4'
_cod_database_code 1557416

loop_
_space_group_symop_id
_space_group_symop_operation_xyz
1 x,y,z
2 -x,-y,-z
3 -x,-y+1/2,z+1/2
4 x,y+1/2,-z+1/2
5 -x,y+1/2,-z+1/2
6 x,-y+1/2,z+1/2
7 x,-y,-z
8 -x,y,z
9 x+1/2,y+1/2,z
10 -x+1/2,-y+1/2,-z
11 -x+1/2,-y,z+1/2
12 x+1/2,y,-z+1/2
13 -x+1/2,y,-z+1/2
14 x+1/2,-y,z+1/2
15 x+1/2,-y+1/2,-z
16 -x+1/2,y+1/2,z

loop_
_atom_site_label
_atom_site_occupancy
_atom_site_fract_x
_atom_site_fract_y
_atom_site_fract_z
_atom_site_adp_type
_atom_site_U_iso_or_equiv
_atom_site_type_symbol
MMn 0.944(1) 0.250000 0.13423(14) 0.250000 Uiso 0.0063(2) Mn
MFe 0.056(1) 0.250000 0.13423(14) 0.250000 Uiso 0.0063(2) Fe
Al 1.0 0.250000 0.250000 0.000000 Uiso 0.0064(2) Al
P 1.0 0.000000 0.37739(8) 0.33377(5) Uiso 0.0050(1) P
O1 1.0 0.000000 0.26580(7) 0.25871(5) Uiso 0.0064(1) O
O2 1.0 0.000000 0.00716(7) 0.21941(5) Uiso 0.0057(1) O
O3 1.0 0.000000 0.25178(7) 0.04931(5) Uiso 0.0059(1) O
O4 1.0 0.18076(5) 0.11057(5) 0.40962(3) Uiso 0.0063(1) O
O5 1.0 0.31912(5) 0.13209(5) 0.60046(3) Uiso 0.0061(1) O
H1 0.990(3) 0.23517(12) 0.02445(11) 0.42046(8) Uiso 0.0192(2) H
H2 0.507(3) 0.02866(17) 0.10127(19) 0.41045(13) Uiso 0.0165(5) H
H3 1.0 0.000000 0.28409(18) 0.11688(11) Uiso 0.0235(4) H

loop_
_atom_site_aniso_label
_atom_site_aniso_U_11
_atom_site_aniso_U_22
_atom_site_aniso_U_33
_atom_site_aniso_U_12
_atom_site_aniso_U_13
_atom_site_aniso_U_23
MMn 0.0032(3) 0.0055(6) 0.0103(6) 0.00000 -0.0015(3) 0.00000
MFe 0.0032(3) 0.0055(6) 0.0103(6) 0.00000 -0.0015(3) 0.00000
Al 0.0033(2) 0.0091(5) 0.0066(5) -0.0012(3) 0.0009(2) -0.0029(4)
P 0.0033(2) 0.0061(3) 0.0056(3) 0.00000 0.00000 0.0008(3)
O1 0.0071(2) 0.0063(3) 0.0058(3) 0.00000 0.00000 -0.0007(2)
O2 0.0051(2) 0.0059(3) 0.0062(3) 0.00000 0.00000 -0.0011(2)
O3 0.0037(2) 0.0076(3) 0.0065(3) 0.00000 0.00000 0.0004(2)
O4 0.0052(1) 0.0069(2) 0.0069(2) 0.0004(1) -0.0001(1) -0.0002(2)
O5 0.0043(1) 0.0076(2) 0.0065(2) 0.0003(1) -0.0005(1) 0.0013(2)
H1 0.0213(3) 0.0139(5) 0.0225(5) 0.0046(3) -0.0007(3) 0.0023(4)
H2 0.009(1) 0.020(1) 0.021(1) -0.002(0) 0.00000 -0.001(1)
H3 0.0181(4) 0.0349(9) 0.0176(6) 0.00000 0.00000 -0.0073(6)
